data_2211915
loop_
_publ_author_name
'Ghazzali, Mohamed'
'Abu-Youssef, Morsy A. M.'
'Langer, Vratislav'

_publ_section_title
<i>catena</i>-Poly[[chloro(pyridinium-3-carboxylato-\k<i>O</i>)zinc(II)]-\m-nicotinato-\k^2^<i>O</i>:<i>N</i>]
_journal_coeditor_code OM2066
_journal_issue 1
_journal_name_full 'Acta Crystallographica Section E'
_journal_page_first m114
_journal_page_last m116
_journal_paper_doi 10.1107/S1600536806051282
_journal_volume 63
_journal_year 2007
_chemical_formula_iupac '[Zn (C6 H4 N O2) Cl (C6 H5 N O2)]'
_chemical_formula_moiety 'C12 H9 Cl N2 O4 Zn'
_chemical_formula_sum 'C12 H9 Cl N2 O4 Zn'
_chemical_formula_weight 346.03
_chemical_name_systematic
;
catena-Poly[[chloro(pyridinium-3-carboxylato-\kO)zinc(II)]-
\m-nicotinato-\k^2^O:N]
;
_space_group_IT_number 15
_symmetry_cell_setting monoclinic
_symmetry_space_group_name_Hall '-C 2yc'
_symmetry_space_group_name_H-M 'C 1 2/c 1'
_atom_sites_solution_hydrogens geom
_atom_sites_solution_primary direct
_atom_sites_solution_secondary difmap
_audit_creation_method SHELXL97
_cell_angle_alpha 90.00
_cell_angle_beta 96.4390(10)
_cell_angle_gamma 90.00
_cell_formula_units_Z 4
_cell_length_a 13.0493(2)
_cell_length_b 7.70500(10)
_cell_length_c 12.91150(10)
_cell_measurement_reflns_used 4195
_cell_measurement_temperature 173(2)
_cell_measurement_theta_max 26.5
_cell_measurement_theta_min 3.08
_cell_volume 1290.00(3)
_computing_cell_refinement 'SAINT (Bruker, 2003)'
_computing_data_collection 'SMART (Bruker, 2003)'
_computing_data_reduction 'SAINT and SADABS (Sheldrick, 2003)'
_computing_molecular_graphics 'DIAMOND (Brandenburg, 2005)'
_computing_publication_material SHELXTL
_computing_structure_refinement SHELXTL
_computing_structure_solution 'SHELXTL (Bruker, 2003)'
_diffrn_ambient_temperature 173(2)
_diffrn_measured_fraction_theta_full 1.000
_diffrn_measured_fraction_theta_max 1.000
_diffrn_measurement_device_type 'Siemens SMART CCD area-detector'
_diffrn_measurement_method \w
_diffrn_radiation_monochromator graphite
_diffrn_radiation_source 'fine-focus sealed tube'
_diffrn_radiation_type MoK\a
_diffrn_radiation_wavelength 0.71073
_diffrn_reflns_av_R_equivalents 0.0449
_diffrn_reflns_av_sigmaI/netI 0.0327
_diffrn_reflns_limit_h_max 16
_diffrn_reflns_limit_h_min -16
_diffrn_reflns_limit_k_max 9
_diffrn_reflns_limit_k_min -9
_diffrn_reflns_limit_l_max 16
_diffrn_reflns_limit_l_min -16
_diffrn_reflns_number 6430
_diffrn_reflns_theta_full 26.50
_diffrn_reflns_theta_max 26.50
_diffrn_reflns_theta_min 3.08
_diffrn_standards_decay_% 0
_diffrn_standards_number 0
_exptl_absorpt_coefficient_mu 2.124
_exptl_absorpt_correction_T_max 0.9199
_exptl_absorpt_correction_T_min 0.6760
_exptl_absorpt_correction_type multi-scan
_exptl_absorpt_process_details '(SADABS; Sheldrick, 2003)'
_exptl_crystal_colour colourless
_exptl_crystal_density_diffrn 1.782
_exptl_crystal_density_method 'not measured'
_exptl_crystal_description Plate
_exptl_crystal_F_000 696
_exptl_crystal_size_max 0.20
_exptl_crystal_size_mid 0.08
_exptl_crystal_size_min 0.04
_refine_diff_density_max 0.552
_refine_diff_density_min -0.556
_refine_ls_extinction_method none
_refine_ls_goodness_of_fit_ref 1.012
_refine_ls_hydrogen_treatment constr
_refine_ls_matrix_type full
_refine_ls_number_parameters 96
_refine_ls_number_reflns 1341
_refine_ls_number_restraints 0
_refine_ls_restrained_S_all 1.012
_refine_ls_R_factor_all 0.0628
_refine_ls_R_factor_gt 0.0496
_refine_ls_shift/su_max 0.000
_refine_ls_shift/su_mean 0.000
_refine_ls_structure_factor_coef Fsqd
_refine_ls_weighting_details 'calc w = 1/[\s^2^(Fo^2^)+(0.0709P)^2^+5.3068P] where P=(Fo^2^+2Fc^2^)/3'
_refine_ls_weighting_scheme calc
_refine_ls_wR_factor_gt 0.1245
_refine_ls_wR_factor_ref 0.1343
_reflns_number_gt 1104
_reflns_number_total 1341
_reflns_threshold_expression I>2\s(I)
_cod_data_source_file om2066.cif
_cod_data_source_block I
_cod_original_sg_symbol_H-M 'C 2/c'
_cod_database_code 2211915
_cod_database_fobs_code 2211915

loop_
_symmetry_equiv_pos_as_xyz
'x, y, z'
'-x, y, -z+1/2'
'x+1/2, y+1/2, z'
'-x+1/2, y+1/2, -z+1/2'
'-x, -y, -z'
'x, -y, z-1/2'
'-x+1/2, -y+1/2, -z'
'x+1/2, -y+1/2, z-1/2'

loop_
_atom_site_type_symbol
_atom_site_label
_atom_site_fract_x
_atom_site_fract_y
_atom_site_fract_z
_atom_site_U_iso_or_equiv
_atom_site_adp_type
_atom_site_calc_flag
_atom_site_refinement_flags
_atom_site_occupancy
Zn Zn1 0.45298(6) 0.06492(10) 0.18285(5) 0.0256(3) Uani d P 0.50
Cl Cl1 0.5000 -0.19001(19) 0.2500 0.0526(5) Uani d S 1
O O1 0.6264(2) 0.2194(4) 0.22467(18) 0.0430(7) Uani d . 1
O O2 0.5120(2) 0.2083(4) 0.08291(19) 0.0392(6) Uani d . 1
N N1 0.8221(2) 0.5186(4) 0.0759(3) 0.0400(8) Uani d . 1
H H1 0.8817 0.5500 0.1093 0.048 Uiso calc PR 0.50
C C2 0.7570(3) 0.4240(5) 0.1242(3) 0.0344(8) Uani d . 1
H H2 0.7762 0.3900 0.1944 0.041 Uiso calc R 1
C C3 0.6626(3) 0.3740(4) 0.0757(2) 0.0266(7) Uani d . 1
C C4 0.6349(3) 0.4246(4) -0.0274(2) 0.0262(7) Uani d . 1
H H4 0.5699 0.3921 -0.0628 0.031 Uiso calc R 1
C C5 0.7034(3) 0.5228(4) -0.0775(3) 0.0300(8) Uani d . 1
H H5 0.6858 0.5591 -0.1475 0.036 Uiso calc R 1
C C6 0.7971(3) 0.5672(5) -0.0248(3) 0.0377(9) Uani d . 1
H H6 0.8449 0.6326 -0.0592 0.045 Uiso calc R 1
C C7 0.5942(3) 0.2583(5) 0.1318(3) 0.0352(9) Uani d . 1

loop_
_atom_site_aniso_label
_atom_site_aniso_U_11
_atom_site_aniso_U_22
_atom_site_aniso_U_33
_atom_site_aniso_U_12
_atom_site_aniso_U_13
_atom_site_aniso_U_23
Zn1 0.0275(4) 0.0358(5) 0.0142(4) -0.0035(3) 0.0056(3) -0.0011(3)
Cl1 0.0706(10) 0.0382(8) 0.0415(8) 0.000 -0.0259(7) 0.000
O1 0.0637(19) 0.0511(17) 0.0156(12) 0.0106(14) 0.0105(12) 0.0068(11)
O2 0.0452(16) 0.0482(16) 0.0262(13) -0.0042(13) 0.0133(12) 0.0055(11)
N1 0.0276(16) 0.0468(19) 0.0444(19) 0.0026(14) -0.0010(14) -0.0211(16)
C2 0.0339(19) 0.049(2) 0.0203(16) 0.0111(17) 0.0001(14) -0.0083(15)
C3 0.0346(18) 0.0304(17) 0.0157(14) 0.0078(14) 0.0073(13) -0.0017(12)
C4 0.0302(17) 0.0298(17) 0.0185(15) 0.0026(14) 0.0023(13) -0.0006(13)
C5 0.0353(18) 0.0306(18) 0.0253(17) 0.0015(15) 0.0086(14) 0.0004(14)
C6 0.0338(19) 0.0302(19) 0.051(2) -0.0039(15) 0.0157(17) -0.0117(17)
C7 0.055(2) 0.0323(19) 0.0219(17) 0.0135(17) 0.0202(17) 0.0022(14)

loop_
_atom_type_symbol
_atom_type_description
_atom_type_scat_dispersion_real
_atom_type_scat_dispersion_imag
_atom_type_scat_source
C C 0.0033 0.0016 'International Tables Vol C Tables 4.2.6.8 and 6.1.1.4'
H H 0.0000 0.0000 'International Tables Vol C Tables 4.2.6.8 and 6.1.1.4'
N N 0.0061 0.0033 'International Tables Vol C Tables 4.2.6.8 and 6.1.1.4'
O O 0.0106 0.0060 'International Tables Vol C Tables 4.2.6.8 and 6.1.1.4'
Cl Cl 0.1484 0.1585 'International Tables Vol C Tables 4.2.6.8 and 6.1.1.4'
Zn Zn 0.2839 1.4301 'International Tables Vol C Tables 4.2.6.8 and 6.1.1.4'

loop_
_geom_angle_atom_site_label_1
_geom_angle_atom_site_label_2
_geom_angle_atom_site_label_3
_geom_angle_site_symmetry_1
_geom_angle_site_symmetry_3
_geom_angle
_geom_angle_publ_flag
O2 Zn1 Zn1 . 2_655 109.10(10) ?
O2 Zn1 O1 . 2_655 108.91(12) y
Zn1 Zn1 O1 2_655 2_655 78.26(9) ?
O2 Zn1 N1 . 3_445 90.79(14) y
Zn1 Zn1 N1 2_655 3_445 159.94(12) ?
O1 Zn1 N1 2_655 3_445 93.14(12) y
O2 Zn1 Cl1 . . 131.31(9) y
Zn1 Zn1 Cl1 2_655 . 62.92(3) ?
O1 Zn1 Cl1 2_655 . 115.15(8) y
N1 Zn1 Cl1 3_445 . 106.060(10) y
O2 Zn1 C7 . . 28.80(11) ?
Zn1 Zn1 C7 2_655 . 80.30(9) ?
O1 Zn1 C7 2_655 . 103.99(11) ?
N1 Zn1 C7 3_445 . 119.58(14) ?
Cl1 Zn1 C7 . . 116.80(9) ?
Zn1 Cl1 Zn1 2_655 . 54.16(5) ?
C7 O1 Zn1 . 2_655 123.8(3) ?
C7 O2 Zn1 . . 103.0(2) ?
C2 N1 C6 . . 120.3(3) ?
C2 N1 Zn1 . 3 107.4(3) ?
C6 N1 Zn1 . 3 132.2(3) ?
C2 N1 H1 . . 119.8 ?
C6 N1 H1 . . 119.8 ?
N1 C2 C3 . . 121.9(3) ?
N1 C2 H2 . . 119.1 ?
C3 C2 H2 . . 119.1 ?
C2 C3 C4 . . 118.7(3) ?
C2 C3 C7 . . 119.8(3) ?
C4 C3 C7 . . 121.4(3) ?
C5 C4 C3 . . 119.0(3) ?
C5 C4 H4 . . 120.5 ?
C3 C4 H4 . . 120.5 ?
C4 C5 C6 . . 119.4(3) ?
C4 C5 H5 . . 120.3 ?
C6 C5 H5 . . 120.3 ?
N1 C6 C5 . . 120.7(4) ?
N1 C6 H6 . . 119.7 ?
C5 C6 H6 . . 119.7 ?
O2 C7 O1 . . 125.9(4) ?
O2 C7 C3 . . 117.6(3) ?
O1 C7 C3 . . 116.5(4) ?
O2 C7 Zn1 . . 48.22(18) ?
O1 C7 Zn1 . . 77.7(2) ?
C3 C7 Zn1 . . 165.8(3) ?

loop_
_geom_bond_atom_site_label_1
_geom_bond_atom_site_label_2
_geom_bond_site_symmetry_2
_geom_bond_distance
_geom_bond_publ_flag
Zn1 O2 . 1.924(3) y
Zn1 Zn1 2_655 2.0088(14) ?
Zn1 O1 2_655 2.048(3) y
Zn1 N1 3_445 2.104(3) y
Zn1 Cl1 . 2.2061(15) y
Zn1 C7 . 2.514(4) ?
Cl1 Zn1 2_655 2.2061(15) ?
O1 C7 . 1.261(4) ?
O1 Zn1 2_655 2.048(3) ?
O2 C7 . 1.243(5) ?
N1 C2 . 1.327(5) ?
N1 C6 . 1.357(5) ?
N1 Zn1 3 2.104(3) ?
N1 H1 . 0.8800 ?
C2 C3 . 1.372(5) ?
C2 H2 . 0.9500 ?
C3 C4 . 1.395(4) ?
C3 C7 . 1.505(5) ?
C4 C5 . 1.386(5) ?
C4 H4 . 0.9500 ?
C5 C6 . 1.374(5) ?
C5 H5 . 0.9500 ?
C6 H6 . 0.9500 ?

loop_
_geom_hbond_atom_site_label_D
_geom_hbond_atom_site_label_H
_geom_hbond_atom_site_label_A
_geom_hbond_site_symmetry_A
_geom_hbond_distance_DH
_geom_hbond_distance_HA
_geom_hbond_distance_DA
_geom_hbond_angle_DHA
N1 H1 O2 3 0.88 2.15 2.870(4) 138.5
C5 H5 O1 6_565 0.95 2.44 3.302(4) 151.0

loop_
_geom_torsion_atom_site_label_1
_geom_torsion_atom_site_label_2
_geom_torsion_atom_site_label_3
_geom_torsion_atom_site_label_4
_geom_torsion_site_symmetry_1
_geom_torsion_site_symmetry_4
_geom_torsion
O2 Zn1 Cl1 Zn1 . 2_655 92.29(13)
O1 Zn1 Cl1 Zn1 2_655 2_655 -60.50(9)
N1 Zn1 Cl1 Zn1 3_445 2_655 -161.93(11)
C7 Zn1 Cl1 Zn1 . 2_655 61.95(10)
Zn1 Zn1 O2 C7 2_655 . 0.9(2)
O1 Zn1 O2 C7 2_655 . 84.7(2)
N1 Zn1 O2 C7 3_445 . 178.3(2)
Cl1 Zn1 O2 C7 . . -69.4(3)
C6 N1 C2 C3 . . -0.8(5)
Zn1 N1 C2 C3 3 . 178.9(3)
N1 C2 C3 C4 . . 0.0(5)
N1 C2 C3 C7 . . 176.5(3)
C2 C3 C4 C5 . . 0.3(5)
C7 C3 C4 C5 . . -176.2(3)
C3 C4 C5 C6 . . 0.3(5)
C2 N1 C6 C5 . . 1.5(5)
Zn1 N1 C6 C5 3 . -178.2(3)
C4 C5 C6 N1 . . -1.2(5)
Zn1 O2 C7 O1 . . -0.1(4)
Zn1 O2 C7 C3 . . 179.2(2)
Zn1 O1 C7 O2 2_655 . -1.0(5)
Zn1 O1 C7 C3 2_655 . 179.8(2)
Zn1 O1 C7 Zn1 2_655 . -1.0(2)
C2 C3 C7 O2 . . -176.1(3)
C4 C3 C7 O2 . . 0.4(5)
C2 C3 C7 O1 . . 3.3(5)
C4 C3 C7 O1 . . 179.7(3)
C2 C3 C7 Zn1 . . -173.7(8)
C4 C3 C7 Zn1 . . 2.7(12)
Zn1 Zn1 C7 O2 2_655 . -179.1(2)
O1 Zn1 C7 O2 2_655 . -103.9(2)
N1 Zn1 C7 O2 3_445 . -2.0(3)
Cl1 Zn1 C7 O2 . . 128.0(2)
O2 Zn1 C7 O1 . . 180.0(4)
Zn1 Zn1 C7 O1 2_655 . 0.86(18)
O1 Zn1 C7 O1 2_655 . 76.1(2)
N1 Zn1 C7 O1 3_445 . 177.98(19)
Cl1 Zn1 C7 O1 . . -52.0(2)
O2 Zn1 C7 C3 . . -2.8(9)
Zn1 Zn1 C7 C3 2_655 . 178.1(10)
O1 Zn1 C7 C3 2_655 . -106.7(10)
N1 Zn1 C7 C3 3_445 . -4.8(10)
Cl1 Zn1 C7 C3 . . 125.2(10)
